data_7031402
loop_
_publ_author_name
'Xu, Songchen'
'Everett, William C.'
'Ellern, Arkady'
'Windus, Theresa L.'
'Sadow, Aaron D.'

_publ_section_title
;
 Oxygen insertion reactions of mixed N-heterocyclic
 carbene-oxazolinylborato zinc alkyl complexes.
;
_journal_issue 38
_journal_name_full 'Dalton transactions (Cambridge, England : 2003)'
_journal_page_first 14368
_journal_page_last 14376
_journal_paper_doi 10.1039/c4dt01011f
_journal_volume 43
_journal_year 2014
_chemical_formula_moiety '(C30 H39 B N4 O4 Zn), 0.5(C7 H8)'
_chemical_formula_sum 'C33.5 H47 B N4 O4 Zn'
_chemical_formula_weight 645.93
_space_group_crystal_system monoclinic
_space_group_IT_number 14
_space_group_name_Hall '-P 2yn'
_space_group_name_H-M_alt 'P 1 21/n 1'
_symmetry_space_group_name_Hall '-P 2yn'
_symmetry_space_group_name_H-M 'P 1 21/n 1'
_atom_sites_solution_hydrogens geom
_atom_sites_solution_primary direct
_atom_sites_solution_secondary difmap
_cell_angle_alpha 90
_cell_angle_beta 96.8140(19)
_cell_angle_gamma 90
_cell_formula_units_Z 4
_cell_length_a 9.4966(12)
_cell_length_b 26.859(3)
_cell_length_c 13.4049(16)
_cell_measurement_reflns_used 9955
_cell_measurement_temperature 173.(2)
_cell_measurement_theta_max 27.1322
_cell_measurement_theta_min 2.2894
_cell_volume 3395.0(7)
_computing_cell_refinement 'SAINT V7.66A (Bruker AXS, 2013)'
_computing_data_collection 'APEX2 Suite (Bruker AXS, 2013)'
_computing_data_reduction 'SAINT V7.66A (Bruker AXS, 2013)'
_computing_molecular_graphics 'XSHELL (Bruker AXS, 2007)'
_computing_publication_material 'APEX2 Suite (Bruker AXS, 2013)'
_computing_structure_refinement 'SHELXL-2013 (Sheldrick, 2013)'
_computing_structure_solution 'SHELXS-2013 (Sheldrick, 2013)'
_diffrn_ambient_temperature 173.(2)
_diffrn_detector_area_resol_mean 8.3333
_diffrn_measured_fraction_theta_full 0.998
_diffrn_measured_fraction_theta_max 0.998
_diffrn_measurement_device_type 'Bruker APEX-II CCD'
_diffrn_measurement_method ' full spere \w scans'
_diffrn_radiation_monochromator graphite
_diffrn_radiation_type 'MoK\a '
_diffrn_radiation_wavelength 0.71073
_diffrn_reflns_av_R_equivalents 0.0327
_diffrn_reflns_av_unetI/netI 0.0222
_diffrn_reflns_limit_h_max 12
_diffrn_reflns_limit_h_min -12
_diffrn_reflns_limit_k_max 34
_diffrn_reflns_limit_k_min -34
_diffrn_reflns_limit_l_max 17
_diffrn_reflns_limit_l_min -17
_diffrn_reflns_number 44529
_diffrn_reflns_theta_full 27.50
_diffrn_reflns_theta_max 27.50
_diffrn_reflns_theta_min 1.52
_diffrn_source 'X-ray tuve'
_diffrn_source_type 'Sealed tube'
_exptl_absorpt_coefficient_mu 0.765
_exptl_absorpt_correction_T_max 0.93
_exptl_absorpt_correction_T_min 0.88
_exptl_absorpt_correction_type multi-scan
_exptl_absorpt_process_details 'SADABS (Bruker, 2013)'
_exptl_crystal_colour colorless
_exptl_crystal_density_diffrn 1.264
_exptl_crystal_density_method 'not measured'
_exptl_crystal_description plate
_exptl_crystal_F_000 1372
_exptl_crystal_size_max 0.240
_exptl_crystal_size_mid 0.240
_exptl_crystal_size_min 0.090
_refine_diff_density_max 2.349
_refine_diff_density_min -0.589
_refine_ls_extinction_method none
_refine_ls_goodness_of_fit_ref 1.041
_refine_ls_hydrogen_treatment constr
_refine_ls_matrix_type full
_refine_ls_number_parameters 427
_refine_ls_number_reflns 7785
_refine_ls_number_restraints 47
_refine_ls_restrained_S_all 1.045
_refine_ls_R_factor_all 0.0537
_refine_ls_R_factor_gt 0.0448
_refine_ls_shift/su_max 0.000
_refine_ls_shift/su_mean 0.000
_refine_ls_structure_factor_coef Fsqd
_refine_ls_weighting_details 'w=1/[\s^2^(Fo^2^)+(0.0795P)^2^+2.9746P] where P=(Fo^2^+2Fc^2^)/3'
_refine_ls_weighting_scheme calc
_refine_ls_wR_factor_gt 0.1329
_refine_ls_wR_factor_ref 0.1398
_reflns_number_gt 6564
_reflns_number_total 7785
_reflns_threshold_expression 'I > 2\s(I)'
_cod_data_source_file c4dt01011f2.cif
_cod_data_source_block I
_cod_depositor_comments 'Adding full bibliography for 7031399--7031402.cif.'
_cod_original_formula_sum 'C33.50 H47 B N4 O4 Zn'
_cod_database_code 7031402

loop_
_space_group_symop_operation_xyz
'x, y, z'
'-x+1/2, y+1/2, -z+1/2'
'-x, -y, -z'
'x-1/2, -y-1/2, z-1/2'

loop_
_atom_site_type_symbol
_atom_site_label
_atom_site_fract_x
_atom_site_fract_y
_atom_site_fract_z
_atom_site_U_iso_or_equiv
_atom_site_adp_type
_atom_site_calc_flag
_atom_site_refinement_flags_adp
_atom_site_refinement_flags_occupancy
_atom_site_refinement_flags_posn
_atom_site_occupancy
_atom_site_disorder_assembly
_atom_site_disorder_group
Zn Zn1 0.30684(3) 0.20193(2) 0.44976(2) 0.02565(10) Uani d . . . 1 . .
B B1 0.3801(3) 0.11562(9) 0.31379(19) 0.0272(5) Uani d . . . 1 . .
C C1 0.2539(5) 0.11143(16) 0.6488(3) 0.0836(15) Uani d . . . 1 . .
H H1A 0.2337 0.1465 0.6617 0.125 Uiso calc U . R 1 . .
H H1B 0.2629 0.0929 0.7122 0.125 Uiso calc U . R 1 . .
H H1C 0.1762 0.0974 0.6026 0.125 Uiso calc U . R 1 . .
C C2 0.3909(3) 0.10763(9) 0.60205(17) 0.0336(5) Uani d . . . 1 . .
C C3 0.5107(6) 0.13108(17) 0.6677(3) 0.0996(18) Uani d . . . 1 . .
H H3A 0.5974 0.1289 0.6349 0.149 Uiso calc U . R 1 . .
H H3B 0.5249 0.1136 0.7322 0.149 Uiso calc U . R 1 . .
H H3C 0.4885 0.1661 0.679 0.149 Uiso calc U . R 1 . .
C C4 0.4250(4) 0.05447(10) 0.5729(2) 0.0466(7) Uani d . . . 1 . .
H H4A 0.5155 0.0432 0.6104 0.056 Uiso calc U . R 1 . .
H H4B 0.3486 0.0314 0.5872 0.056 Uiso calc U . R 1 . .
C C5 0.3991(2) 0.10276(8) 0.43407(17) 0.0270(4) Uani d . . . 1 . .
C C6 -0.0030(4) 0.22970(12) 0.2594(3) 0.0569(8) Uani d . . . 1 . .
H H6A 0.0148 0.2535 0.3148 0.085 Uiso calc U . R 1 . .
H H6B -0.0992 0.2346 0.2253 0.085 Uiso calc U . R 1 . .
H H6C 0.0659 0.235 0.2115 0.085 Uiso calc U . R 1 . .
C C7 0.0115(3) 0.17718(10) 0.3004(2) 0.0364(5) Uani d . . . 1 . .
C C8 -0.0796(3) 0.17001(14) 0.3851(2) 0.0543(8) Uani d . . . 1 . .
H H8A -0.066 0.1363 0.4123 0.081 Uiso calc U . R 1 . .
H H8B -0.1796 0.1748 0.3593 0.081 Uiso calc U . R 1 . .
H H8C -0.0521 0.1943 0.4384 0.081 Uiso calc U . R 1 . .
C C9 -0.0145(3) 0.13777(12) 0.2176(2) 0.0482(7) Uani d . . . 1 . .
H H9A -0.0895 0.1143 0.2324 0.058 Uiso calc U . R 1 . .
H H9B -0.0435 0.1536 0.1517 0.058 Uiso calc U . R 1 . .
C C10 0.2126(3) 0.13251(9) 0.29080(17) 0.0303(5) Uani d . . . 1 . .
C C11 0.6903(4) 0.26923(13) 0.4988(2) 0.0623(10) Uani d . . . 1 . .
H H11A 0.6209 0.2485 0.5281 0.093 Uiso calc U . R 1 . .
H H11B 0.7514 0.286 0.5526 0.093 Uiso calc U . R 1 . .
H H11C 0.7484 0.2482 0.4601 0.093 Uiso calc U . R 1 . .
C C12 0.6141(3) 0.30743(10) 0.43067(19) 0.0364(5) Uani d . . . 1 . .
C C13 0.6188(3) 0.35758(11) 0.4571(2) 0.0431(6) Uani d . . . 1 . .
H H13 0.6713 0.3672 0.5188 0.052 Uiso calc U . R 1 . .
C C14 0.5500(3) 0.39366(10) 0.3968(2) 0.0444(6) Uani d . . . 1 . .
C C15 0.5530(5) 0.44785(12) 0.4287(3) 0.0691(10) Uani d . . . 1 . .
H H15A 0.5029 0.4516 0.4881 0.104 Uiso calc U . R 1 . .
H H15B 0.5064 0.4682 0.3738 0.104 Uiso calc U . R 1 . .
H H15C 0.6516 0.4587 0.4448 0.104 Uiso calc U . R 1 . .
C C16 0.4756(3) 0.37932(10) 0.3067(2) 0.0444(6) Uani d . . . 1 . .
H H16 0.4283 0.404 0.2644 0.053 Uiso calc U . R 1 . .
C C17 0.4676(3) 0.32982(9) 0.27582(19) 0.0349(5) Uani d . . . 1 . .
C C18 0.3858(4) 0.31564(13) 0.1769(3) 0.0580(9) Uani d . . . 1 . .
H H18A 0.3402 0.3453 0.1451 0.087 Uiso calc U . R 1 . .
H H18B 0.3132 0.291 0.1883 0.087 Uiso calc U . R 1 . .
H H18C 0.4506 0.3013 0.133 0.087 Uiso calc U . R 1 . .
C C19 0.5361(2) 0.29440(8) 0.33962(17) 0.0270(5) Uani d . . . 1 . .
C C20 0.5866(2) 0.22350(9) 0.22766(17) 0.0301(5) Uani d . . . 1 . .
H H20 0.6431 0.2407 0.1849 0.036 Uiso calc U . R 1 . .
C C21 0.5477(2) 0.17517(9) 0.22193(16) 0.0289(5) Uani d . . . 1 . .
H H21 0.5728 0.1518 0.1739 0.035 Uiso calc U . R 1 . .
C C22 0.4505(2) 0.20763(8) 0.35107(17) 0.0267(4) Uani d . . . 1 . .
C C23 0.4371(3) 0.07076(9) 0.24949(17) 0.0324(5) Uani d . . . 1 . .
C C24 0.5807(3) 0.05872(10) 0.2642(2) 0.0395(6) Uani d . . . 1 . .
H H24 0.6416 0.0776 0.3112 0.047 Uiso calc U . R 1 . .
C C25 0.6388(4) 0.02022(11) 0.2130(2) 0.0483(7) Uani d . . . 1 . .
H H25 0.7375 0.0134 0.2247 0.058 Uiso calc U . R 1 . .
C C26 0.5524(4) -0.00794(11) 0.1454(2) 0.0547(8) Uani d . . . 1 . .
H H26 0.5911 -0.0344 0.1102 0.066 Uiso calc U . R 1 . .
C C27 0.4108(4) 0.00228(13) 0.1291(3) 0.0612(9) Uani d . . . 1 . .
H H27 0.3508 -0.0173 0.0828 0.073 Uiso calc U . R 1 . .
C C28 0.3531(4) 0.04142(11) 0.1803(2) 0.0472(7) Uani d . . . 1 . .
H H28 0.2544 0.0481 0.1675 0.057 Uiso calc U . R 1 . .
N N1 0.3737(2) 0.13309(7) 0.50353(14) 0.0301(4) Uani d . . . 1 . .
N N2 0.1613(2) 0.16760(8) 0.34022(16) 0.0344(5) Uani d . . . 1 . .
N N3 0.4648(2) 0.16546(7) 0.29807(14) 0.0265(4) Uani d . . . 1 . .
N N4 0.5269(2) 0.24304(7) 0.30920(14) 0.0267(4) Uani d . . . 1 . .
O O1 0.4359(2) 0.05634(6) 0.46518(13) 0.0359(4) Uani d . . . 1 . .
O O2 0.12045(19) 0.11205(7) 0.21712(13) 0.0390(4) Uani d . . . 1 . .
O O3A 0.2280(2) 0.24024(7) 0.54635(14) 0.0437(5) Uani d . P . 0.5 A 1
O O4A 0.2652(3) 0.29208(11) 0.5419(2) 0.0235(6) Uani d . P . 0.5 A 1
C C29A 0.1705(14) 0.3174(4) 0.4705(9) 0.041(2) Uani d . P D 0.5 A 1
H H29A 0.0716 0.3102 0.4822 0.049 Uiso calc U P R 0.5 A 1
H H29B 0.1837 0.3059 0.402 0.049 Uiso calc U P R 0.5 A 1
C C30A 0.1978(7) 0.3722(2) 0.4792(5) 0.0428(13) Uani d . P D 0.5 A 1
H H30A 0.1314 0.3899 0.43 0.064 Uiso calc U P R 0.5 A 1
H H30B 0.2953 0.3792 0.4662 0.064 Uiso calc U P R 0.5 A 1
H H30C 0.1847 0.3834 0.547 0.064 Uiso calc U P R 0.5 A 1
O O3B 0.2280(2) 0.24024(7) 0.54635(14) 0.0437(5) Uani d . P . 0.5 A 2
O O4B 0.1385(5) 0.27422(19) 0.4990(4) 0.0604(12) Uani d . P . 0.5 A 2
C C29B 0.1975(18) 0.3181(6) 0.4913(12) 0.092(7) Uani d . P D 0.5 A 2
H H29C 0.273 0.3157 0.4465 0.111 Uiso calc U P R 0.5 A 2
H H29D 0.2414 0.3292 0.5582 0.111 Uiso calc U P R 0.5 A 2
C C30B 0.088(2) 0.3552(5) 0.4495(8) 0.139(7) Uani d . P D 0.5 A 2
H H30D 0.133 0.3878 0.4439 0.209 Uiso calc U P R 0.5 A 2
H H30E 0.0141 0.3579 0.4944 0.209 Uiso calc U P R 0.5 A 2
H H30F 0.0455 0.3443 0.3829 0.209 Uiso calc U P R 0.5 A 2
C C41 -0.0321(17) 0.0227(6) 0.4197(12) 0.1038(13) Uani d U P . 0.5 B -3
C C42 0.0385(13) -0.0005(5) 0.4689(9) 0.0983(14) Uani d U P . 0.5 B -3
C C43 0.0539(14) 0.0115(5) 0.3641(9) 0.1010(16) Uani d U P . 0.5 B -3
C C44 0.1489(6) -0.0163(2) 0.3933(5) 0.1035(13) Uani d U . . 1 B -3
C C45 0.0806(7) -0.0297(3) 0.5468(5) 0.1038(13) Uani d U . . 1 B -3

loop_
_atom_site_aniso_label
_atom_site_aniso_U_11
_atom_site_aniso_U_22
_atom_site_aniso_U_33
_atom_site_aniso_U_12
_atom_site_aniso_U_13
_atom_site_aniso_U_23
Zn1 0.03162(16) 0.02462(15) 0.02236(15) 0.00397(10) 0.01003(10) -0.00092(9)
B1 0.0340(13) 0.0242(12) 0.0241(11) 0.0024(10) 0.0069(10) -0.0011(9)
C1 0.103(3) 0.075(3) 0.087(3) 0.035(2) 0.069(3) 0.041(2)
C2 0.0490(14) 0.0274(11) 0.0255(11) 0.0037(10) 0.0094(10) 0.0046(9)
C3 0.146(4) 0.065(3) 0.071(3) -0.025(3) -0.057(3) 0.008(2)
C4 0.076(2) 0.0357(14) 0.0305(13) 0.0135(13) 0.0179(13) 0.0071(11)
C5 0.0319(11) 0.0230(10) 0.0271(11) 0.0016(9) 0.0069(8) 0.0011(8)
C6 0.0564(19) 0.0492(18) 0.061(2) 0.0038(15) -0.0116(15) 0.0100(15)
C7 0.0302(12) 0.0402(14) 0.0381(13) 0.0040(10) 0.0006(10) 0.0008(11)
C8 0.0397(15) 0.072(2) 0.0525(18) 0.0035(14) 0.0118(13) -0.0008(16)
C9 0.0356(14) 0.0579(18) 0.0491(16) 0.0002(13) -0.0034(12) -0.0081(14)
C10 0.0343(12) 0.0316(12) 0.0251(11) -0.0012(9) 0.0048(9) -0.0002(9)
C11 0.089(3) 0.056(2) 0.0361(16) 0.0204(18) -0.0154(16) -0.0033(14)
C12 0.0423(14) 0.0383(13) 0.0292(12) 0.0032(11) 0.0068(10) -0.0022(10)
C13 0.0516(16) 0.0426(15) 0.0350(13) -0.0044(12) 0.0048(11) -0.0126(11)
C14 0.0541(16) 0.0297(13) 0.0516(16) -0.0057(12) 0.0160(13) -0.0079(11)
C15 0.092(3) 0.0346(16) 0.082(3) -0.0076(17) 0.015(2) -0.0163(16)
C16 0.0570(17) 0.0274(12) 0.0487(16) 0.0041(12) 0.0052(13) 0.0040(11)
C17 0.0390(13) 0.0294(12) 0.0359(13) -0.0002(10) 0.0027(10) 0.0022(10)
C18 0.070(2) 0.0451(17) 0.0515(18) 0.0101(15) -0.0230(16) -0.0003(14)
C19 0.0297(11) 0.0259(11) 0.0273(11) -0.0003(8) 0.0105(9) -0.0002(8)
C20 0.0320(11) 0.0350(12) 0.0256(11) 0.0020(10) 0.0123(9) 0.0007(9)
C21 0.0356(12) 0.0311(11) 0.0219(10) 0.0044(9) 0.0106(9) -0.0006(9)
C22 0.0320(11) 0.0253(11) 0.0242(10) 0.0022(8) 0.0094(9) -0.0005(8)
C23 0.0497(14) 0.0247(11) 0.0243(11) 0.0031(10) 0.0113(10) -0.0004(9)
C24 0.0506(15) 0.0333(13) 0.0360(13) 0.0080(11) 0.0109(11) -0.0040(10)
C25 0.0619(18) 0.0388(15) 0.0479(16) 0.0148(13) 0.0223(14) -0.0004(12)
C26 0.087(2) 0.0374(15) 0.0430(16) 0.0169(15) 0.0199(16) -0.0107(12)
C27 0.084(2) 0.0455(18) 0.0533(19) 0.0072(16) 0.0039(17) -0.0255(15)
C28 0.0579(18) 0.0384(15) 0.0450(16) 0.0051(13) 0.0043(13) -0.0134(12)
N1 0.0427(11) 0.0255(9) 0.0235(9) 0.0043(8) 0.0096(8) 0.0023(7)
N2 0.0296(10) 0.0396(11) 0.0337(10) 0.0048(8) 0.0018(8) -0.0059(9)
N3 0.0325(9) 0.0249(9) 0.0238(9) 0.0030(7) 0.0104(7) -0.0014(7)
N4 0.0314(10) 0.0256(9) 0.0249(9) 0.0015(7) 0.0107(7) -0.0001(7)
O1 0.0576(11) 0.0231(8) 0.0290(8) 0.0077(7) 0.0130(8) 0.0035(6)
O2 0.0397(10) 0.0415(10) 0.0347(9) -0.0008(8) -0.0006(7) -0.0089(8)
O3A 0.0675(13) 0.0308(9) 0.0384(10) 0.0097(9) 0.0288(9) -0.0015(7)
O4A 0.0323(17) 0.0135(14) 0.0238(15) 0.0035(12) 0.0002(13) 0.0015(11)
C29A 0.060(4) 0.024(4) 0.035(3) 0.013(3) -0.009(3) 0.010(3)
C30A 0.058(4) 0.031(3) 0.040(3) 0.008(3) 0.009(3) 0.008(2)
O3B 0.0675(13) 0.0308(9) 0.0384(10) 0.0097(9) 0.0288(9) -0.0015(7)
O4B 0.067(3) 0.062(3) 0.051(3) 0.019(2) 0.003(2) -0.001(2)
C29B 0.132(15) 0.064(9) 0.098(12) -0.021(9) 0.083(12) -0.019(8)
C30B 0.27(2) 0.091(8) 0.060(6) 0.089(11) 0.037(9) 0.019(6)
C41 0.106(3) 0.097(3) 0.106(3) -0.029(2) 0.002(2) 0.003(2)
C42 0.099(4) 0.093(3) 0.100(3) -0.033(3) 0.004(2) 0.000(3)
C43 0.104(4) 0.095(4) 0.102(3) -0.045(3) 0.006(3) 0.000(3)
C44 0.097(3) 0.104(3) 0.107(3) -0.040(2) 0.006(2) -0.019(3)
C45 0.106(3) 0.097(3) 0.106(3) -0.029(2) 0.002(2) 0.003(2)

loop_
_atom_type_symbol
_atom_type_description
_atom_type_scat_dispersion_real
_atom_type_scat_dispersion_imag
_atom_type_scat_source
C C 0.0033 0.0016 'International Tables Vol C Tables 4.2.6.8 and 6.1.1.4'
H H 0.0000 0.0000 'International Tables Vol C Tables 4.2.6.8 and 6.1.1.4'
B B 0.0013 0.0007 'International Tables Vol C Tables 4.2.6.8 and 6.1.1.4'
N N 0.0061 0.0033 'International Tables Vol C Tables 4.2.6.8 and 6.1.1.4'
O O 0.0106 0.0060 'International Tables Vol C Tables 4.2.6.8 and 6.1.1.4'
Zn Zn 0.2839 1.4301 'International Tables Vol C Tables 4.2.6.8 and 6.1.1.4'

loop_
_geom_angle_atom_site_label_1
_geom_angle_atom_site_label_2
_geom_angle_atom_site_label_3
_geom_angle
O3A Zn1 C22 140.10(9)
O3A Zn1 N1 112.49(8)
C22 Zn1 N1 95.36(8)
O3A Zn1 N2 115.99(9)
C22 Zn1 N2 90.87(9)
N1 Zn1 N2 90.03(8)
N3 B1 C23 110.59(19)
N3 B1 C5 108.07(18)
C23 B1 C5 111.36(19)
N3 B1 C10 103.66(18)
C23 B1 C10 118.9(2)
C5 B1 C10 103.46(18)
C2 C1 H1A 109.5
C2 C1 H1B 109.5
H1A C1 H1B 109.5
C2 C1 H1C 109.5
H1A C1 H1C 109.5
H1B C1 H1C 109.5
N1 C2 C3 109.1(3)
N1 C2 C1 109.2(2)
C3 C2 C1 111.1(4)
N1 C2 C4 102.01(19)
C3 C2 C4 112.1(3)
C1 C2 C4 112.8(3)
C2 C3 H3A 109.5
C2 C3 H3B 109.5
H3A C3 H3B 109.5
C2 C3 H3C 109.5
H3A C3 H3C 109.5
H3B C3 H3C 109.5
O1 C4 C2 105.3(2)
O1 C4 H4A 110.7
C2 C4 H4A 110.7
O1 C4 H4B 110.7
C2 C4 H4B 110.7
H4A C4 H4B 108.8
N1 C5 O1 115.3(2)
N1 C5 B1 125.0(2)
O1 C5 B1 119.59(19)
C7 C6 H6A 109.5
C7 C6 H6B 109.5
H6A C6 H6B 109.5
C7 C6 H6C 109.5
H6A C6 H6C 109.5
H6B C6 H6C 109.5
N2 C7 C6 109.6(2)
N2 C7 C8 108.5(2)
C6 C7 C8 110.7(3)
N2 C7 C9 101.9(2)
C6 C7 C9 112.3(2)
C8 C7 C9 113.4(3)
C7 C8 H8A 109.5
C7 C8 H8B 109.5
H8A C8 H8B 109.5
C7 C8 H8C 109.5
H8A C8 H8C 109.5
H8B C8 H8C 109.5
O2 C9 C7 105.4(2)
O2 C9 H9A 110.7
C7 C9 H9A 110.7
O2 C9 H9B 110.7
C7 C9 H9B 110.7
H9A C9 H9B 108.8
N2 C10 O2 115.0(2)
N2 C10 B1 121.6(2)
O2 C10 B1 123.4(2)
C12 C11 H11A 109.5
C12 C11 H11B 109.5
H11A C11 H11B 109.5
C12 C11 H11C 109.5
H11A C11 H11C 109.5
H11B C11 H11C 109.5
C13 C12 C19 117.6(2)
C13 C12 C11 120.5(3)
C19 C12 C11 121.9(2)
C14 C13 C12 122.3(3)
C14 C13 H13 118.9
C12 C13 H13 118.9
C13 C14 C16 118.4(2)
C13 C14 C15 121.3(3)
C16 C14 C15 120.3(3)
C14 C15 H15A 109.5
C14 C15 H15B 109.5
H15A C15 H15B 109.5
C14 C15 H15C 109.5
H15A C15 H15C 109.5
H15B C15 H15C 109.5
C14 C16 C17 122.0(3)
C14 C16 H16 119.0
C17 C16 H16 119.0
C19 C17 C16 117.8(2)
C19 C17 C18 121.7(2)
C16 C17 C18 120.5(2)
C17 C18 H18A 109.5
C17 C18 H18B 109.5
H18A C18 H18B 109.5
C17 C18 H18C 109.5
H18A C18 H18C 109.5
H18B C18 H18C 109.5
C17 C19 C12 121.9(2)
C17 C19 N4 118.3(2)
C12 C19 N4 119.8(2)
C21 C20 N4 105.85(19)
C21 C20 H20 127.1
N4 C20 H20 127.1
C20 C21 N3 108.35(19)
C20 C21 H21 125.8
N3 C21 H21 125.8
N3 C22 N4 106.14(19)
N3 C22 Zn1 113.52(16)
N4 C22 Zn1 139.55(16)
C24 C23 C28 115.9(2)
C24 C23 B1 118.9(2)
C28 C23 B1 125.2(2)
C25 C24 C23 122.8(3)
C25 C24 H24 118.6
C23 C24 H24 118.6
C26 C25 C24 119.6(3)
C26 C25 H25 120.2
C24 C25 H25 120.2
C27 C26 C25 119.6(3)
C27 C26 H26 120.2
C25 C26 H26 120.2
C26 C27 C28 120.5(3)
C26 C27 H27 119.7
C28 C27 H27 119.7
C23 C28 C27 121.6(3)
C23 C28 H28 119.2
C27 C28 H28 119.2
C5 N1 C2 110.15(19)
C5 N1 Zn1 113.18(15)
C2 N1 Zn1 136.49(15)
C10 N2 C7 110.5(2)
C10 N2 Zn1 115.10(16)
C7 N2 Zn1 134.26(16)
C22 N3 C21 109.29(19)
C22 N3 B1 123.52(18)
C21 N3 B1 126.67(18)
C22 N4 C20 110.35(19)
C22 N4 C19 124.93(18)
C20 N4 C19 124.56(19)
C5 O1 C4 106.93(18)
C10 O2 C9 107.25(19)
O4A O3A Zn1 112.44(17)
C29A O4A O3A 110.8(6)
O4A C29A C30A 109.3(8)
O4A C29A H29A 109.8
C30A C29A H29A 109.8
O4A C29A H29B 109.8
C30A C29A H29B 109.8
H29A C29A H29B 108.3
C29A C30A H30A 109.5
C29A C30A H30B 109.5
H30A C30A H30B 109.5
C29A C30A H30C 109.5
H30A C30A H30C 109.5
H30B C30A H30C 109.5
O4B C29B C30B 110.0(14)
O4B C29B H29C 109.7
C30B C29B H29C 109.7
O4B C29B H29D 109.7
C30B C29B H29D 109.7
H29C C29B H29D 108.2
C29B C30B H30D 109.5
C29B C30B H30E 109.5
H30D C30B H30E 109.5
C29B C30B H30F 109.5
H30D C30B H30F 109.5
H30E C30B H30F 109.5
C42 C41 C43 79.5(14)
C41 C42 C45 157.9(14)
C41 C42 C43 54.1(11)
C45 C42 C43 145.8(13)
C41 C42 C44 99.9(12)
C45 C42 C44 100.5(10)
C43 C42 C44 45.9(7)
C44 C43 C41 119.5(13)
C44 C43 C42 73.0(9)
C41 C43 C42 46.5(9)
C43 C44 C42 61.1(8)

loop_
_geom_bond_atom_site_label_1
_geom_bond_atom_site_label_2
_geom_bond_distance
Zn1 O3A 1.8776(17)
Zn1 C22 2.016(2)
Zn1 N1 2.057(2)
Zn1 N2 2.106(2)
B1 N3 1.588(3)
B1 C23 1.612(3)
B1 C5 1.638(3)
B1 C10 1.648(4)
C1 C2 1.513(4)
C1 H1A 0.98
C1 H1B 0.98
C1 H1C 0.98
C2 N1 1.479(3)
C2 C3 1.492(5)
C2 C4 1.525(4)
C3 H3A 0.98
C3 H3B 0.98
C3 H3C 0.98
C4 O1 1.460(3)
C4 H4A 0.99
C4 H4B 0.99
C5 N1 1.281(3)
C5 O1 1.348(3)
C6 C7 1.514(4)
C6 H6A 0.98
C6 H6B 0.98
C6 H6C 0.98
C7 N2 1.481(3)
C7 C8 1.519(4)
C7 C9 1.533(4)
C8 H8A 0.98
C8 H8B 0.98
C8 H8C 0.98
C9 O2 1.456(3)
C9 H9A 0.99
C9 H9B 0.99
C10 N2 1.281(3)
C10 O2 1.356(3)
C11 C12 1.501(4)
C11 H11A 0.98
C11 H11B 0.98
C11 H11C 0.98
C12 C13 1.392(4)
C12 C19 1.395(3)
C13 C14 1.375(4)
C13 H13 0.95
C14 C16 1.381(4)
C14 C15 1.516(4)
C15 H15A 0.98
C15 H15B 0.98
C15 H15C 0.98
C16 C17 1.392(4)
C16 H16 0.95
C17 C19 1.388(3)
C17 C18 1.504(4)
C18 H18A 0.98
C18 H18B 0.98
C18 H18C 0.98
C19 N4 1.438(3)
C20 C21 1.349(4)
C20 N4 1.392(3)
C20 H20 0.95
C21 N3 1.386(3)
C21 H21 0.95
C22 N3 1.352(3)
C22 N4 1.357(3)
C23 C24 1.393(4)
C23 C28 1.394(4)
C24 C25 1.391(4)
C24 H24 0.95
C25 C26 1.374(5)
C25 H25 0.95
C26 C27 1.365(5)
C26 H26 0.95
C27 C28 1.401(4)
C27 H27 0.95
C28 H28 0.95
O3A O4A 1.439(4)
O4A C29A 1.408(9)
C29A C30A 1.498(11)
C29A H29A 0.99
C29A H29B 0.99
C30A H30A 0.98
C30A H30B 0.98
C30A H30C 0.98
O4B C29B 1.314(17)
C29B C30B 1.501(14)
C29B H29C 0.99
C29B H29D 0.99
C30B H30D 0.98
C30B H30E 0.98
C30B H30F 0.98
C41 C42 1.080(18)
C41 C43 1.206(17)
C42 C45 1.329(14)
C42 C43 1.464(17)
C42 C44 1.600(13)
C43 C44 1.200(14)
